data_7713040
loop_
_publ_author_name
'Zhou, Yan-Fang'
'Yan, Dan-Ni'
'Hu, Shao-Jun'
'Zhou, Lipeng'
'Cai, Li-Xuan'
'Sun, Qing-Fu'

_publ_section_title
;
 A Pd4L2 Cage Containing Br\/onsted-Base Active Sites for One-Pot
 Photooxidation/Knoevenagel Condensation Reaction
;
_journal_name_full 'Dalton Transactions'
_journal_paper_doi 10.1039/D3DT00815K
_journal_year 2023
_chemical_formula_moiety 'C43 H31 N13, 2(B F4), 3.5(H2O)'
_chemical_formula_sum 'C43 H38 B2 F8 N13 O3.5'
_chemical_formula_weight 966.48
_space_group_crystal_system triclinic
_space_group_IT_number 2
_space_group_name_Hall '-P 1'
_space_group_name_H-M_alt 'P -1'
_atom_sites_solution_hydrogens geom
_audit_creation_method SHELXL-2019/3
_audit_update_record
;
2023-05-07 deposited with the CCDC.	2023-05-15 downloaded from the CCDC.
;
_cell_angle_alpha 104.732(4)
_cell_angle_beta 108.372(4)
_cell_angle_gamma 98.682(4)
_cell_formula_units_Z 2
_cell_length_a 12.9685(6)
_cell_length_b 12.9815(6)
_cell_length_c 15.4846(8)
_cell_measurement_reflns_used 5162
_cell_measurement_temperature 293(2)
_cell_measurement_theta_max 38.8350
_cell_measurement_theta_min 3.3550
_cell_volume 2315.6(2)
_computing_cell_refinement 'CrysAlisPro 1.171.40.14a (Rigaku OD, 2018)'
_computing_data_collection 'CrysAlisPro 1.171.40.14a (Rigaku OD, 2018)'
_computing_data_reduction 'CrysAlisPro 1.171.40.14a (Rigaku OD, 2018)'
_computing_molecular_graphics 'Bruker SHELXTL'
_computing_publication_material 'Bruker SHELXTL'
_computing_structure_refinement 'SHELXL-2019/3 (Sheldrick, 2019)'
_computing_structure_solution 'SHELXT 2014/5 (Sheldrick, 2014)'
_diffrn_ambient_temperature 293(2)
_diffrn_measured_fraction_theta_full 0.989
_diffrn_measured_fraction_theta_max 0.989
_diffrn_measurement_device_type 'ROD, Synergy Custom system, HyPix'
_diffrn_measurement_method '\w scans'
_diffrn_radiation_type GaK\a
_diffrn_radiation_wavelength 1.3405
_diffrn_reflns_av_R_equivalents 0.0533
_diffrn_reflns_av_unetI/netI 0.0468
_diffrn_reflns_Laue_measured_fraction_full 0.989
_diffrn_reflns_Laue_measured_fraction_max 0.989
_diffrn_reflns_limit_h_max 11
_diffrn_reflns_limit_h_min -11
_diffrn_reflns_limit_k_max 12
_diffrn_reflns_limit_k_min -12
_diffrn_reflns_limit_l_max 14
_diffrn_reflns_limit_l_min -14
_diffrn_reflns_number 11382
_diffrn_reflns_point_group_measured_fraction_full 0.989
_diffrn_reflns_point_group_measured_fraction_max 0.989
_diffrn_reflns_theta_full 38.344
_diffrn_reflns_theta_max 38.344
_diffrn_reflns_theta_min 2.761
_exptl_absorpt_coefficient_mu 0.620
_exptl_crystal_colour 'pale yellow'
_exptl_crystal_density_diffrn 1.386
_exptl_crystal_description sheet
_exptl_crystal_F_000 994
_exptl_crystal_size_max 0.02
_exptl_crystal_size_mid 0.02
_exptl_crystal_size_min 0.01
_refine_diff_density_max 0.304
_refine_diff_density_min -0.347
_refine_diff_density_rms 0.051
_refine_ls_extinction_method none
_refine_ls_goodness_of_fit_ref 1.070
_refine_ls_hydrogen_treatment constr
_refine_ls_matrix_type full
_refine_ls_number_parameters 615
_refine_ls_number_reflns 3799
_refine_ls_number_restraints 166
_refine_ls_restrained_S_all 1.148
_refine_ls_R_factor_all 0.1025
_refine_ls_R_factor_gt 0.0855
_refine_ls_shift/su_max 0.000
_refine_ls_shift/su_mean 0.000
_refine_ls_structure_factor_coef Fsqd
_refine_ls_weighting_details 'w=1/[\s^2^(Fo^2^)+(0.1573P)^2^+2.3627P] where P=(Fo^2^+2Fc^2^)/3'
_refine_ls_weighting_scheme calc
_refine_ls_wR_factor_gt 0.2526
_refine_ls_wR_factor_ref 0.2684
_reflns_Friedel_coverage 0.000
_reflns_number_gt 2863
_reflns_number_total 3799
_reflns_threshold_expression 'I > 2\s(I)'
_cod_data_source_file d3dt00815k2.cif
_cod_data_source_block zyf-054-3-l3_sq_s
_cod_original_formula_sum 'C43 H38 B2 F8 N13 O3.50'
_cod_database_code 7713040
_shelx_shelxl_version_number 2019/3
_shelx_space_group_comment
;
The symmetry employed for this shelxl refinement is uniquely defined
by the following loop, which should always be used as a source of
symmetry information in preference to the above space-group names.
They are only intended as comments.
;

loop_
_space_group_symop_operation_xyz
'x, y, z'
'-x, -y, -z'

loop_
_atom_site_label
_atom_site_type_symbol
_atom_site_fract_x
_atom_site_fract_y
_atom_site_fract_z
_atom_site_U_iso_or_equiv
_atom_site_adp_type
_atom_site_occupancy
_atom_site_site_symmetry_order
_atom_site_calc_flag
_atom_site_refinement_flags_posn
_atom_site_refinement_flags_adp
_atom_site_refinement_flags_occupancy
_atom_site_disorder_assembly
_atom_site_disorder_group
B6_1 B 0.8471(7) 0.7006(6) 1.1511(7) 0.110(3) Uani 0.545(12) 1 d D U P A 1
F7_1 F 0.879(2) 0.729(2) 1.2433(10) 0.322(14) Uani 0.545(12) 1 d D U P A 1
F8_1 F 0.7539(4) 0.6255(4) 1.1146(5) 0.175(2) Uani 0.545(12) 1 d D U P A 1
F9_1 F 0.8370(12) 0.7837(13) 1.1228(18) 0.208(10) Uani 0.545(12) 1 d D U P A 1
F10_1 F 0.9227(12) 0.6629(11) 1.1249(18) 0.198(8) Uani 0.545(12) 1 d D U P A 1
B6A_1 B 0.8471(7) 0.7006(6) 1.1511(7) 0.110(3) Uani 0.455(12) 1 d D . P A 2
F7A_1 F 0.882(2) 0.716(3) 1.0828(13) 0.41(3) Uani 0.455(12) 1 d D . P A 2
F8A_1 F 0.7539(4) 0.6255(4) 1.1146(5) 0.175(2) Uani 0.455(12) 1 d D . P A 2
F9A_1 F 0.9293(17) 0.6778(12) 1.2150(16) 0.225(13) Uani 0.455(12) 1 d D . P A 2
F10A_1 F 0.8370(12) 0.7971(12) 1.2006(19) 0.211(13) Uani 0.455(12) 1 d D . P A 2
B1B_2 B 0.3358(7) 0.1978(7) 0.3333(6) 0.128(3) Uiso 0.545(12) 1 d D . P A 1
F2B_2 F 0.3657(11) 0.1069(10) 0.3290(11) 0.210(6) Uiso 0.545(12) 1 d D . P A 1
F3B_2 F 0.2696(10) 0.1973(9) 0.2444(7) 0.178(5) Uiso 0.545(12) 1 d D . P A 1
F4B_2 F 0.2744(8) 0.2191(8) 0.3901(8) 0.153(4) Uiso 0.545(12) 1 d D . P A 1
F5B_2 F 0.4201(10) 0.2869(10) 0.3571(10) 0.181(6) Uiso 0.545(12) 1 d D . P A 1
B1'_2 B 0.3358(7) 0.1978(7) 0.3333(6) 0.128(3) Uiso 0.455(12) 1 d D . P A 2
F5'_2 F 0.4226(8) 0.2878(8) 0.3930(9) 0.123(5) Uiso 0.455(12) 1 d D . P A 2
F4'_2 F 0.2304(11) 0.2099(11) 0.3220(12) 0.192(6) Uiso 0.455(12) 1 d D . P A 2
F3'_2 F 0.3422(12) 0.1465(11) 0.2455(8) 0.187(6) Uiso 0.455(12) 1 d D . P A 2
F2'_2 F 0.3547(9) 0.1187(9) 0.3840(10) 0.156(5) Uiso 0.455(12) 1 d D . P A 2
N1_3 N 0.3309(7) 1.0081(5) 0.6269(6) 0.149(3) Uani 1 1 d . U . . .
C2_3 C 0.2291(9) 0.9735(8) 0.6278(10) 0.196(5) Uani 1 1 d . U . . .
H2_3 H 0.184082 1.022982 0.627556 0.236 Uiso 1 1 calc R U . . .
C3_3 C 0.1846(7) 0.8699(6) 0.6292(8) 0.152(4) Uani 1 1 d . U . . .
H3_3 H 0.113145 0.850645 0.630350 0.183 Uiso 1 1 calc R U . . .
C4_3 C 0.2521(5) 0.7968(5) 0.6287(5) 0.0867(19) Uani 1 1 d . U . . .
C5_3 C 0.3572(6) 0.8335(5) 0.6312(5) 0.0884(19) Uani 1 1 d . U . . .
H01D_3 H 0.405750 0.787486 0.634565 0.106 Uiso 1 1 calc R U . . .
C6_3 C 0.3929(7) 0.9381(6) 0.6288(5) 0.106(2) Uani 1 1 d . U . . .
H01E_3 H 0.464547 0.959420 0.628509 0.127 Uiso 1 1 calc R U . . .
C7_3 C 0.2096(6) 0.6848(5) 0.6287(4) 0.0740(17) Uani 1 1 d . . . . .
N8_3 N 0.1053(4) 0.6549(4) 0.6265(4) 0.0764(14) Uani 1 1 d . . . . .
C9_3 C 0.0719(5) 0.5515(5) 0.6236(4) 0.0689(16) Uani 1 1 d . . . . .
N10_3 N 0.1354(4) 0.4793(4) 0.6220(3) 0.0676(13) Uani 1 1 d . . . . .
C11_3 C 0.2378(5) 0.5182(5) 0.6244(4) 0.0633(16) Uani 1 1 d . . . . .
N12_3 N 0.2804(4) 0.6188(4) 0.6292(3) 0.0701(14) Uani 1 1 d . . . . .
N13_3 N -0.2593(5) 0.4387(7) 0.6131(4) 0.1031(18) Uani 1 1 d . . . . .
C14_3 C -0.1904(6) 0.3724(7) 0.6115(5) 0.102(2) Uani 1 1 d . . . . .
H01F_3 H -0.216265 0.300155 0.608129 0.123 Uiso 1 1 calc R U . . .
C15_3 C -0.0829(5) 0.4052(6) 0.6146(5) 0.0881(19) Uani 1 1 d . . . . .
H15_3 H -0.037671 0.356027 0.613301 0.106 Uiso 1 1 calc R U . . .
C16_3 C -0.0433(5) 0.5124(5) 0.6198(4) 0.0711(17) Uani 1 1 d . . . . .
C17_3 C -0.1138(6) 0.5820(6) 0.6229(5) 0.0891(19) Uani 1 1 d . . . . .
H17_3 H -0.090106 0.655086 0.627307 0.107 Uiso 1 1 calc R U . . .
C18_3 C -0.2200(6) 0.5407(8) 0.6193(5) 0.102(2) Uani 1 1 d . . . . .
H01H_3 H -0.266813 0.588241 0.621413 0.122 Uiso 1 1 calc R U . . .
N19_3 N 0.4383(4) 0.2927(4) 0.6023(4) 0.0784(15) Uani 1 1 d . . . . .
C20_3 C 0.4744(5) 0.3946(6) 0.6021(4) 0.0789(18) Uani 1 1 d . . . . .
H20_3 H 0.542842 0.414965 0.595751 0.095 Uiso 1 1 calc R U . . .
C21_3 C 0.4112(5) 0.4691(5) 0.6111(4) 0.0745(17) Uani 1 1 d . . . . .
H21_3 H 0.436760 0.539982 0.611021 0.089 Uiso 1 1 calc R U . . .
C22_3 C 0.3090(4) 0.4390(5) 0.6203(4) 0.0650(16) Uani 1 1 d . . . . .
C23_3 C 0.2760(5) 0.3343(5) 0.6232(5) 0.089(2) Uani 1 1 d . . . . .
H23_3 H 0.209194 0.312020 0.631494 0.106 Uiso 1 1 calc R U . . .
C24_3 C 0.3430(6) 0.2635(5) 0.6135(5) 0.093(2) Uani 1 1 d . . . . .
H01G_3 H 0.320541 0.192645 0.615030 0.112 Uiso 1 1 calc R U . . .
C25_3 C 0.5053(5) 0.2124(5) 0.5894(5) 0.093(2) Uani 1 1 d . . . . .
H01A_3 H 0.530313 0.215904 0.537136 0.111 Uiso 1 1 calc R U . . .
H01B_3 H 0.458766 0.138864 0.571952 0.111 Uiso 1 1 calc R U . . .
N26_3 N 0.6251(4) 0.3231(4) 0.7531(5) 0.0776(15) Uani 1 1 d . . . . .
C27_3 C 0.6061(5) 0.2337(6) 0.6794(6) 0.0820(19) Uani 1 1 d . . . . .
C28_3 C 0.6774(7) 0.1635(6) 0.6844(7) 0.103(2) Uani 1 1 d . . . . .
H28_3 H 0.661316 0.099487 0.633565 0.124 Uiso 1 1 calc R U . . .
C29_3 C 0.7709(7) 0.1904(7) 0.7650(8) 0.111(3) Uani 1 1 d . . . . .
H29_3 H 0.820110 0.144982 0.768874 0.133 Uiso 1 1 calc R U . . .
C30_3 C 0.7937(5) 0.2838(7) 0.8409(7) 0.098(2) Uani 1 1 d . . . . .
H30_3 H 0.858476 0.304030 0.895665 0.117 Uiso 1 1 calc R U . . .
C31_3 C 0.7164(6) 0.3460(5) 0.8322(6) 0.0775(18) Uani 1 1 d . . . . .
C32_3 C 0.7330(5) 0.4429(6) 0.9163(5) 0.091(2) Uani 1 1 d . . . . .
H00A_3 H 0.728632 0.417335 0.968987 0.110 Uiso 1 1 calc R U . . .
H00B_3 H 0.807482 0.490389 0.936969 0.110 Uiso 1 1 calc R U . . .
N33_3 N 0.6488(4) 0.5075(4) 0.8944(4) 0.0734(14) Uani 1 1 d . . . . .
C34_3 C 0.5450(6) 0.4688(5) 0.8917(4) 0.0754(17) Uani 1 1 d . . . . .
H34_3 H 0.526177 0.400175 0.898786 0.090 Uiso 1 1 calc R U . . .
C35_3 C 0.4672(5) 0.5293(5) 0.8788(4) 0.0714(17) Uani 1 1 d . . . . .
H35_3 H 0.395427 0.501705 0.876214 0.086 Uiso 1 1 calc R U . . .
C36_3 C 0.4961(5) 0.6322(5) 0.8695(4) 0.0654(16) Uani 1 1 d . . . . .
C37_3 C 0.6016(5) 0.6668(5) 0.8679(5) 0.0854(19) Uani 1 1 d . . . . .
H37_3 H 0.621708 0.733709 0.858386 0.102 Uiso 1 1 calc R U . . .
C38_3 C 0.6760(5) 0.6035(6) 0.8802(5) 0.086(2) Uani 1 1 d . . . . .
H38_3 H 0.746530 0.627346 0.878757 0.103 Uiso 1 1 calc R U . . .
C39_3 C 0.4180(5) 0.7038(5) 0.8668(4) 0.0648(16) Uani 1 1 d . . . . .
N40_3 N 0.3176(4) 0.6638(4) 0.8661(3) 0.0662(13) Uani 1 1 d . . . . .
C41_3 C 0.2532(5) 0.7349(5) 0.8676(4) 0.0687(16) Uani 1 1 d . . . . .
N42_3 N 0.2829(4) 0.8391(4) 0.8709(4) 0.0742(14) Uani 1 1 d . . . . .
C43_3 C 0.3866(6) 0.8709(5) 0.8724(4) 0.0684(16) Uani 1 1 d . . . . .
N44_3 N 0.4582(4) 0.8065(4) 0.8697(3) 0.0689(13) Uani 1 1 d . . . . .
N45_3 N 0.5073(6) 1.2068(4) 0.8950(4) 0.1022(18) Uani 1 1 d . . . . .
C46_3 C 0.5705(6) 1.1349(6) 0.8908(5) 0.096(2) Uani 1 1 d . . . . .
H46_3 H 0.643085 1.159737 0.893866 0.116 Uiso 1 1 calc R U . . .
C47_3 C 0.5345(6) 1.0253(5) 0.8823(5) 0.0845(19) Uani 1 1 d . . . . .
H47_3 H 0.581733 0.978281 0.879510 0.101 Uiso 1 1 calc R U . . .
C48_3 C 0.4274(5) 0.9876(5) 0.8780(4) 0.0740(17) Uani 1 1 d . . . . .
C49_3 C 0.3618(6) 1.0612(6) 0.8819(5) 0.093(2) Uani 1 1 d . . . . .
H01J_3 H 0.288996 1.039102 0.879491 0.112 Uiso 1 1 calc R U . . .
C50_3 C 0.4049(8) 1.1678(6) 0.8894(6) 0.108(2) Uani 1 1 d . . . . .
H01I_3 H 0.358481 1.215733 0.890537 0.129 Uiso 1 1 calc R U . . .
N51_3 N -0.0694(5) 0.6232(6) 0.8757(5) 0.1079(19) Uani 1 1 d . . . . .
C52_3 C -0.0311(7) 0.7264(8) 0.8824(7) 0.135(3) Uani 1 1 d . . . . .
H52_3 H -0.076624 0.774542 0.888716 0.162 Uiso 1 1 calc R U . . .
C53_3 C 0.0733(6) 0.7668(6) 0.8805(6) 0.116(3) Uani 1 1 d . . . . .
H01K_3 H 0.096863 0.840418 0.886386 0.140 Uiso 1 1 calc R U . . .
C54_3 C 0.1407(5) 0.6976(5) 0.8698(4) 0.0739(17) Uani 1 1 d . . . . .
C55_3 C 0.1016(5) 0.5891(5) 0.8606(4) 0.0772(18) Uani 1 1 d . . . . .
H55_3 H 0.144683 0.538995 0.852356 0.093 Uiso 1 1 calc R U . . .
C56_3 C -0.0033(6) 0.5563(6) 0.8639(5) 0.090(2) Uani 1 1 d . . . . .
H01C_3 H -0.029210 0.482920 0.857415 0.108 Uiso 1 1 calc R U . . .

loop_
_atom_site_aniso_label
_atom_site_aniso_U_11
_atom_site_aniso_U_22
_atom_site_aniso_U_33
_atom_site_aniso_U_23
_atom_site_aniso_U_13
_atom_site_aniso_U_12
B6_1 0.091(6) 0.084(7) 0.172(9) 0.062(7) 0.049(6) 0.038(5)
F7_1 0.42(3) 0.32(3) 0.176(9) 0.051(15) 0.092(13) 0.03(2)
F8_1 0.139(4) 0.125(4) 0.270(6) 0.060(4) 0.102(4) 0.009(3)
F9_1 0.191(12) 0.148(12) 0.40(3) 0.178(17) 0.168(17) 0.081(10)
F10_1 0.127(9) 0.157(11) 0.37(3) 0.112(15) 0.141(13) 0.067(8)
B6A_1 0.091(6) 0.084(7) 0.172(9) 0.062(7) 0.049(6) 0.038(5)
F7A_1 0.40(5) 0.55(7) 0.20(2) 0.08(3) 0.16(3) -0.16(4)
F8A_1 0.139(4) 0.125(4) 0.270(6) 0.060(4) 0.102(4) 0.009(3)
F9A_1 0.239(19) 0.138(11) 0.191(19) -0.006(12) -0.035(15) 0.092(12)
F10A_1 0.124(10) 0.117(12) 0.30(3) -0.029(14) 0.027(14) 0.058(9)
N1_3 0.119(5) 0.075(4) 0.249(8) 0.086(5) 0.040(5) 0.013(4)
C2_3 0.118(7) 0.092(6) 0.380(15) 0.126(8) 0.046(8) 0.041(6)
C3_3 0.096(5) 0.080(5) 0.293(11) 0.102(6) 0.051(6) 0.031(4)
C4_3 0.071(4) 0.054(4) 0.134(6) 0.042(4) 0.031(4) 0.009(3)
C5_3 0.092(5) 0.056(4) 0.129(5) 0.040(4) 0.051(4) 0.012(4)
C6_3 0.112(5) 0.062(4) 0.153(6) 0.049(4) 0.052(5) 0.013(4)
C7_3 0.059(5) 0.062(5) 0.103(5) 0.041(3) 0.024(3) 0.011(4)
N8_3 0.056(4) 0.065(4) 0.114(4) 0.040(3) 0.030(3) 0.016(3)
C9_3 0.060(4) 0.056(4) 0.096(5) 0.035(3) 0.029(3) 0.015(4)
N10_3 0.052(3) 0.057(3) 0.105(4) 0.039(3) 0.033(3) 0.013(3)
C11_3 0.043(4) 0.056(4) 0.099(4) 0.037(3) 0.029(3) 0.006(4)
N12_3 0.051(3) 0.053(3) 0.116(4) 0.044(3) 0.034(3) 0.010(3)
N13_3 0.060(4) 0.128(6) 0.135(5) 0.056(4) 0.045(3) 0.019(4)
C14_3 0.065(5) 0.108(6) 0.144(7) 0.058(5) 0.042(4) 0.011(5)
C15_3 0.063(5) 0.083(5) 0.130(6) 0.049(4) 0.042(4) 0.010(4)
C16_3 0.048(4) 0.079(5) 0.099(5) 0.040(3) 0.032(3) 0.022(4)
C17_3 0.065(5) 0.089(5) 0.119(5) 0.042(4) 0.034(4) 0.022(4)
C18_3 0.064(5) 0.111(7) 0.142(7) 0.047(5) 0.046(4) 0.028(5)
N19_3 0.055(4) 0.063(4) 0.124(4) 0.037(3) 0.037(3) 0.016(3)
C20_3 0.064(4) 0.062(4) 0.121(5) 0.045(4) 0.038(4) 0.012(4)
C21_3 0.065(4) 0.052(4) 0.121(5) 0.044(3) 0.039(4) 0.017(4)
C22_3 0.043(4) 0.057(4) 0.111(5) 0.042(3) 0.036(3) 0.015(3)
C23_3 0.062(4) 0.059(4) 0.161(6) 0.053(4) 0.051(4) 0.010(4)
C24_3 0.077(5) 0.058(4) 0.161(7) 0.050(4) 0.049(4) 0.024(4)
C25_3 0.075(5) 0.068(4) 0.146(7) 0.037(4) 0.046(5) 0.034(4)
N26_3 0.058(4) 0.062(4) 0.138(5) 0.050(4) 0.051(4) 0.023(3)
C27_3 0.070(5) 0.056(4) 0.143(7) 0.042(5) 0.058(5) 0.025(4)
C28_3 0.094(6) 0.071(5) 0.177(8) 0.050(5) 0.074(6) 0.046(5)
C29_3 0.084(6) 0.090(6) 0.197(9) 0.072(7) 0.065(6) 0.060(5)
C30_3 0.068(4) 0.084(5) 0.174(8) 0.067(6) 0.057(5) 0.043(4)
C31_3 0.060(4) 0.062(5) 0.138(6) 0.055(4) 0.048(5) 0.028(4)
C32_3 0.059(4) 0.081(5) 0.148(7) 0.052(5) 0.037(4) 0.031(4)
N33_3 0.056(4) 0.062(4) 0.116(4) 0.041(3) 0.038(3) 0.020(3)
C34_3 0.070(5) 0.057(4) 0.114(5) 0.041(3) 0.045(4) 0.013(4)
C35_3 0.059(4) 0.055(4) 0.119(5) 0.039(3) 0.047(3) 0.020(3)
C36_3 0.051(4) 0.054(4) 0.102(5) 0.034(3) 0.034(3) 0.017(3)
C37_3 0.066(4) 0.063(4) 0.154(6) 0.055(4) 0.055(4) 0.025(4)
C38_3 0.057(4) 0.070(5) 0.153(6) 0.055(4) 0.053(4) 0.019(4)
C39_3 0.055(4) 0.048(4) 0.097(4) 0.034(3) 0.029(3) 0.011(4)
N40_3 0.044(3) 0.054(3) 0.111(4) 0.033(3) 0.039(3) 0.010(3)
C41_3 0.054(4) 0.051(4) 0.105(5) 0.033(3) 0.028(3) 0.012(4)
N42_3 0.053(3) 0.059(4) 0.122(4) 0.037(3) 0.040(3) 0.017(3)
C43_3 0.066(5) 0.045(4) 0.098(5) 0.030(3) 0.030(3) 0.014(4)
N44_3 0.055(3) 0.050(3) 0.115(4) 0.038(3) 0.038(3) 0.017(3)
N45_3 0.108(5) 0.060(4) 0.154(5) 0.052(3) 0.056(4) 0.020(4)
C46_3 0.091(5) 0.073(5) 0.135(6) 0.042(4) 0.054(4) 0.008(5)
C47_3 0.083(5) 0.050(4) 0.132(6) 0.038(4) 0.048(4) 0.013(3)
C48_3 0.061(4) 0.058(4) 0.106(5) 0.031(3) 0.032(3) 0.015(4)
C49_3 0.075(4) 0.059(5) 0.155(6) 0.045(4) 0.044(4) 0.025(4)
C50_3 0.108(7) 0.063(6) 0.157(7) 0.044(4) 0.046(5) 0.026(5)
N51_3 0.073(4) 0.096(5) 0.167(6) 0.040(4) 0.062(4) 0.023(4)
C52_3 0.082(6) 0.099(7) 0.258(11) 0.055(6) 0.099(6) 0.041(5)
C53_3 0.071(5) 0.076(5) 0.219(9) 0.042(5) 0.076(5) 0.029(4)
C54_3 0.053(4) 0.063(5) 0.109(5) 0.028(3) 0.034(3) 0.015(4)
C55_3 0.050(4) 0.074(5) 0.119(5) 0.040(4) 0.042(3) 0.013(3)
C56_3 0.077(5) 0.076(5) 0.124(6) 0.039(4) 0.044(4) 0.012(4)

loop_
_atom_type_symbol
_atom_type_description
_atom_type_scat_dispersion_real
_atom_type_scat_dispersion_imag
_atom_type_scat_source
C C 0.0137 0.0067 'International Tables Vol C Tables 4.2.6.8 and 6.1.1.4'
H H 0.0000 0.0000 'International Tables Vol C Tables 4.2.6.8 and 6.1.1.4'
N N 0.0241 0.0134 'International Tables Vol C Tables 4.2.6.8 and 6.1.1.4'
F F 0.0583 0.0400 'International Tables Vol C Tables 4.2.6.8 and 6.1.1.4'
B B 0.0070 0.0029 'International Tables Vol C Tables 4.2.6.8 and 6.1.1.4'
O O 0.0389 0.0241 'International Tables Vol C Tables 4.2.6.8 and 6.1.1.4'

loop_
_geom_angle_atom_site_label_1
_geom_angle_atom_site_label_2
_geom_angle_atom_site_label_3
_geom_angle
_geom_angle_site_symmetry_1
_geom_angle_site_symmetry_3
_geom_angle_publ_flag
F9_1 B6_1 F10_1 106.7(9) . . ?
F9_1 B6_1 F7_1 110.8(11) . . ?
F10_1 B6_1 F7_1 109.2(12) . . ?
F9_1 B6_1 F8_1 111.9(10) . . ?
F10_1 B6_1 F8_1 110.2(9) . . ?
F7_1 B6_1 F8_1 107.9(10) . . ?
F8A_1 B6A_1 F7A_1 110.6(11) . . ?
F8A_1 B6A_1 F9A_1 113.5(11) . . ?
F7A_1 B6A_1 F9A_1 108.0(11) . . ?
F8A_1 B6A_1 F10A_1 112.0(9) . . ?
F7A_1 B6A_1 F10A_1 108.4(11) . . ?
F9A_1 B6A_1 F10A_1 104.1(9) . . ?
F2B_2 B1B_2 F5B_2 114.8(9) . . ?
F2B_2 B1B_2 F4B_2 113.7(9) . . ?
F5B_2 B1B_2 F4B_2 110.0(9) . . ?
F2B_2 B1B_2 F3B_2 111.6(9) . . ?
F5B_2 B1B_2 F3B_2 100.0(8) . . ?
F4B_2 B1B_2 F3B_2 105.5(8) . . ?
F4'_2 B1'_2 F5'_2 116.3(9) . . ?
F4'_2 B1'_2 F3'_2 111.0(9) . . ?
F5'_2 B1'_2 F3'_2 115.6(9) . . ?
F4'_2 B1'_2 F2'_2 107.0(9) . . ?
F5'_2 B1'_2 F2'_2 101.9(8) . . ?
F3'_2 B1'_2 F2'_2 103.3(8) . . ?
C6_3 N1_3 C2_3 116.1(7) . . ?
N1_3 C2_3 C3_3 125.5(8) . . ?
N1_3 C2_3 H2_3 117.3 . . ?
C3_3 C2_3 H2_3 117.3 . . ?
C4_3 C3_3 C2_3 116.6(8) . . ?
C4_3 C3_3 H3_3 121.7 . . ?
C2_3 C3_3 H3_3 121.7 . . ?
C5_3 C4_3 C3_3 117.7(6) . . ?
C5_3 C4_3 C7_3 122.7(6) . . ?
C3_3 C4_3 C7_3 119.5(6) . . ?
C4_3 C5_3 C6_3 121.0(6) . . ?
C4_3 C5_3 H01D_3 119.5 . . ?
C6_3 C5_3 H01D_3 119.5 . . ?
N1_3 C6_3 C5_3 123.0(7) . . ?
N1_3 C6_3 H01E_3 118.5 . . ?
C5_3 C6_3 H01E_3 118.5 . . ?
N8_3 C7_3 N12_3 124.7(5) . . ?
N8_3 C7_3 C4_3 119.3(6) . . ?
N12_3 C7_3 C4_3 116.1(6) . . ?
C9_3 N8_3 C7_3 115.6(5) . . ?
N8_3 C9_3 N10_3 124.0(5) . . ?
N8_3 C9_3 C16_3 118.4(6) . . ?
N10_3 C9_3 C16_3 117.6(6) . . ?
C11_3 N10_3 C9_3 115.2(5) . . ?
N12_3 C11_3 N10_3 126.2(5) . . ?
N12_3 C11_3 C22_3 117.6(5) . . ?
N10_3 C11_3 C22_3 116.3(5) . . ?
C11_3 N12_3 C7_3 114.3(5) . . ?
C18_3 N13_3 C14_3 116.9(6) . . ?
N13_3 C14_3 C15_3 123.5(7) . . ?
N13_3 C14_3 H01F_3 118.2 . . ?
C15_3 C14_3 H01F_3 118.2 . . ?
C14_3 C15_3 C16_3 118.8(6) . . ?
C14_3 C15_3 H15_3 120.6 . . ?
C16_3 C15_3 H15_3 120.6 . . ?
C17_3 C16_3 C15_3 118.0(5) . . ?
C17_3 C16_3 C9_3 121.3(6) . . ?
C15_3 C16_3 C9_3 120.7(6) . . ?
C18_3 C17_3 C16_3 118.6(7) . . ?
C18_3 C17_3 H17_3 120.7 . . ?
C16_3 C17_3 H17_3 120.7 . . ?
N13_3 C18_3 C17_3 124.2(7) . . ?
N13_3 C18_3 H01H_3 117.9 . . ?
C17_3 C18_3 H01H_3 117.9 . . ?
C24_3 N19_3 C20_3 120.6(5) . . ?
C24_3 N19_3 C25_3 119.6(5) . . ?
C20_3 N19_3 C25_3 119.8(5) . . ?
N19_3 C20_3 C21_3 120.3(5) . . ?
N19_3 C20_3 H20_3 119.8 . . ?
C21_3 C20_3 H20_3 119.8 . . ?
C20_3 C21_3 C22_3 120.0(5) . . ?
C20_3 C21_3 H21_3 120.0 . . ?
C22_3 C21_3 H21_3 120.0 . . ?
C23_3 C22_3 C21_3 118.0(5) . . ?
C23_3 C22_3 C11_3 122.2(5) . . ?
C21_3 C22_3 C11_3 119.7(5) . . ?
C24_3 C23_3 C22_3 119.1(5) . . ?
C24_3 C23_3 H23_3 120.5 . . ?
C22_3 C23_3 H23_3 120.5 . . ?
N19_3 C24_3 C23_3 121.9(6) . . ?
N19_3 C24_3 H01G_3 119.1 . . ?
C23_3 C24_3 H01G_3 119.1 . . ?
N19_3 C25_3 C27_3 111.8(5) . . ?
N19_3 C25_3 H01A_3 109.3 . . ?
C27_3 C25_3 H01A_3 109.3 . . ?
N19_3 C25_3 H01B_3 109.3 . . ?
C27_3 C25_3 H01B_3 109.3 . . ?
H01A_3 C25_3 H01B_3 107.9 . . ?
C27_3 N26_3 C31_3 118.5(6) . . ?
N26_3 C27_3 C28_3 121.4(7) . . ?
N26_3 C27_3 C25_3 117.4(6) . . ?
C28_3 C27_3 C25_3 121.1(8) . . ?
C29_3 C28_3 C27_3 118.7(7) . . ?
C29_3 C28_3 H28_3 120.7 . . ?
C27_3 C28_3 H28_3 120.7 . . ?
C28_3 C29_3 C30_3 120.8(6) . . ?
C28_3 C29_3 H29_3 119.6 . . ?
C30_3 C29_3 H29_3 119.6 . . ?
C29_3 C30_3 C31_3 117.0(7) . . ?
C29_3 C30_3 H30_3 121.5 . . ?
C31_3 C30_3 H30_3 121.5 . . ?
N26_3 C31_3 C30_3 123.6(7) . . ?
N26_3 C31_3 C32_3 117.7(6) . . ?
C30_3 C31_3 C32_3 118.7(8) . . ?
N33_3 C32_3 C31_3 112.9(5) . . ?
N33_3 C32_3 H00A_3 109.0 . . ?
C31_3 C32_3 H00A_3 109.0 . . ?
N33_3 C32_3 H00B_3 109.0 . . ?
C31_3 C32_3 H00B_3 109.0 . . ?
H00A_3 C32_3 H00B_3 107.8 . . ?
C38_3 N33_3 C34_3 120.6(5) . . ?
C38_3 N33_3 C32_3 120.8(5) . . ?
C34_3 N33_3 C32_3 118.6(5) . . ?
N33_3 C34_3 C35_3 120.6(5) . . ?
N33_3 C34_3 H34_3 119.7 . . ?
C35_3 C34_3 H34_3 119.7 . . ?
C34_3 C35_3 C36_3 119.5(5) . . ?
C34_3 C35_3 H35_3 120.2 . . ?
C36_3 C35_3 H35_3 120.2 . . ?
C37_3 C36_3 C35_3 118.1(5) . . ?
C37_3 C36_3 C39_3 121.7(5) . . ?
C35_3 C36_3 C39_3 120.2(5) . . ?
C38_3 C37_3 C36_3 120.3(5) . . ?
C38_3 C37_3 H37_3 119.8 . . ?
C36_3 C37_3 H37_3 119.8 . . ?
N33_3 C38_3 C37_3 120.7(5) . . ?
N33_3 C38_3 H38_3 119.7 . . ?
C37_3 C38_3 H38_3 119.7 . . ?
N40_3 C39_3 N44_3 125.9(5) . . ?
N40_3 C39_3 C36_3 118.1(5) . . ?
N44_3 C39_3 C36_3 116.0(5) . . ?
C39_3 N40_3 C41_3 114.6(5) . . ?
N42_3 C41_3 N40_3 125.6(5) . . ?
N42_3 C41_3 C54_3 116.4(5) . . ?
N40_3 C41_3 C54_3 118.0(5) . . ?
C41_3 N42_3 C43_3 114.6(5) . . ?
N42_3 C43_3 N44_3 125.2(5) . . ?
N42_3 C43_3 C48_3 118.0(5) . . ?
N44_3 C43_3 C48_3 116.8(6) . . ?
C39_3 N44_3 C43_3 114.1(5) . . ?
C50_3 N45_3 C46_3 115.9(6) . . ?
N45_3 C46_3 C47_3 124.0(6) . . ?
N45_3 C46_3 H46_3 118.0 . . ?
C47_3 C46_3 H46_3 118.0 . . ?
C48_3 C47_3 C46_3 118.5(6) . . ?
C48_3 C47_3 H47_3 120.7 . . ?
C46_3 C47_3 H47_3 120.7 . . ?
C49_3 C48_3 C47_3 117.8(5) . . ?
C49_3 C48_3 C43_3 121.9(6) . . ?
C47_3 C48_3 C43_3 120.3(5) . . ?
C50_3 C49_3 C48_3 119.2(6) . . ?
C50_3 C49_3 H01J_3 120.4 . . ?
C48_3 C49_3 H01J_3 120.4 . . ?
N45_3 C50_3 C49_3 124.6(7) . . ?
N45_3 C50_3 H01I_3 117.7 . . ?
C49_3 C50_3 H01I_3 117.7 . . ?
C52_3 N51_3 C56_3 116.4(6) . . ?
N51_3 C52_3 C53_3 123.6(6) . . ?
N51_3 C52_3 H52_3 118.2 . . ?
C53_3 C52_3 H52_3 118.2 . . ?
C54_3 C53_3 C52_3 119.3(7) . . ?
C54_3 C53_3 H01K_3 120.3 . . ?
C52_3 C53_3 H01K_3 120.3 . . ?
C53_3 C54_3 C55_3 118.1(5) . . ?
C53_3 C54_3 C41_3 122.3(6) . . ?
C55_3 C54_3 C41_3 119.6(5) . . ?
C54_3 C55_3 C56_3 118.5(6) . . ?
C54_3 C55_3 H55_3 120.7 . . ?
C56_3 C55_3 H55_3 120.7 . . ?
N51_3 C56_3 C55_3 124.1(6) . . ?
N51_3 C56_3 H01C_3 118.0 . . ?
C55_3 C56_3 H01C_3 118.0 . . ?

loop_
_geom_bond_atom_site_label_1
_geom_bond_atom_site_label_2
_geom_bond_distance
_geom_bond_site_symmetry_2
_geom_bond_publ_flag
B6_1 F9_1 1.273(12) . ?
B6_1 F10_1 1.288(12) . ?
B6_1 F7_1 1.289(13) . ?
B6_1 F8_1 1.290(7) . ?
B6A_1 F8A_1 1.290(7) . ?
B6A_1 F7A_1 1.323(13) . ?
B6A_1 F9A_1 1.335(13) . ?
B6A_1 F10A_1 1.341(13) . ?
B1B_2 F2B_2 1.290(12) . ?
B1B_2 F5B_2 1.348(12) . ?
B1B_2 F4B_2 1.366(10) . ?
B1B_2 F3B_2 1.372(11) . ?
B1'_2 F4'_2 1.360(12) . ?
B1'_2 F5'_2 1.373(12) . ?
B1'_2 F3'_2 1.388(12) . ?
B1'_2 F2'_2 1.448(12) . ?
N1_3 C6_3 1.302(9) . ?
N1_3 C2_3 1.335(12) . ?
C2_3 C3_3 1.389(12) . ?
C2_3 H2_3 0.9300 . ?
C3_3 C4_3 1.385(9) . ?
C3_3 H3_3 0.9300 . ?
C4_3 C5_3 1.359(9) . ?
C4_3 C7_3 1.475(8) . ?
C5_3 C6_3 1.380(9) . ?
C5_3 H01D_3 0.9300 . ?
C6_3 H01E_3 0.9300 . ?
C7_3 N8_3 1.337(7) . ?
C7_3 N12_3 1.348(7) . ?
N8_3 C9_3 1.331(7) . ?
C9_3 N10_3 1.338(7) . ?
C9_3 C16_3 1.481(8) . ?
N10_3 C11_3 1.333(6) . ?
C11_3 N12_3 1.313(7) . ?
C11_3 C22_3 1.484(7) . ?
N13_3 C18_3 1.313(9) . ?
N13_3 C14_3 1.333(8) . ?
C14_3 C15_3 1.376(9) . ?
C14_3 H01F_3 0.9300 . ?
C15_3 C16_3 1.382(8) . ?
C15_3 H15_3 0.9300 . ?
C16_3 C17_3 1.381(8) . ?
C17_3 C18_3 1.379(9) . ?
C17_3 H17_3 0.9300 . ?
C18_3 H01H_3 0.9300 . ?
N19_3 C24_3 1.315(7) . ?
N19_3 C20_3 1.336(7) . ?
N19_3 C25_3 1.470(7) . ?
C20_3 C21_3 1.367(7) . ?
C20_3 H20_3 0.9300 . ?
C21_3 C22_3 1.386(7) . ?
C21_3 H21_3 0.9300 . ?
C22_3 C23_3 1.378(7) . ?
C23_3 C24_3 1.370(8) . ?
C23_3 H23_3 0.9300 . ?
C24_3 H01G_3 0.9300 . ?
C25_3 C27_3 1.508(9) . ?
C25_3 H01A_3 0.9700 . ?
C25_3 H01B_3 0.9700 . ?
N26_3 C27_3 1.332(8) . ?
N26_3 C31_3 1.335(8) . ?
C27_3 C28_3 1.391(9) . ?
C28_3 C29_3 1.360(10) . ?
C28_3 H28_3 0.9300 . ?
C29_3 C30_3 1.373(10) . ?
C29_3 H29_3 0.9300 . ?
C30_3 C31_3 1.375(8) . ?
C30_3 H30_3 0.9300 . ?
C31_3 C32_3 1.494(9) . ?
C32_3 N33_3 1.483(7) . ?
C32_3 H00A_3 0.9700 . ?
C32_3 H00B_3 0.9700 . ?
N33_3 C38_3 1.334(7) . ?
N33_3 C34_3 1.348(7) . ?
C34_3 C35_3 1.367(7) . ?
C34_3 H34_3 0.9300 . ?
C35_3 C36_3 1.388(7) . ?
C35_3 H35_3 0.9300 . ?
C36_3 C37_3 1.385(8) . ?
C36_3 C39_3 1.472(7) . ?
C37_3 C38_3 1.357(8) . ?
C37_3 H37_3 0.9300 . ?
C38_3 H38_3 0.9300 . ?
C39_3 N40_3 1.323(7) . ?
C39_3 N44_3 1.340(7) . ?
N40_3 C41_3 1.335(6) . ?
C41_3 N42_3 1.332(7) . ?
C41_3 C54_3 1.480(8) . ?
N42_3 C43_3 1.338(7) . ?
C43_3 N44_3 1.344(7) . ?
C43_3 C48_3 1.498(8) . ?
N45_3 C50_3 1.315(9) . ?
N45_3 C46_3 1.334(8) . ?
C46_3 C47_3 1.387(8) . ?
C46_3 H46_3 0.9300 . ?
C47_3 C48_3 1.376(8) . ?
C47_3 H47_3 0.9300 . ?
C48_3 C49_3 1.375(8) . ?
C49_3 C50_3 1.372(9) . ?
C49_3 H01J_3 0.9300 . ?
C50_3 H01I_3 0.9300 . ?
N51_3 C52_3 1.322(9) . ?
N51_3 C56_3 1.328(8) . ?
C52_3 C53_3 1.388(10) . ?
C52_3 H52_3 0.9300 . ?
C53_3 C54_3 1.361(8) . ?
C53_3 H01K_3 0.9300 . ?
C54_3 C55_3 1.377(8) . ?
C55_3 C56_3 1.383(8) . ?
C55_3 H55_3 0.9300 . ?
C56_3 H01C_3 0.9300 . ?
